data_4024937
loop_
_publ_author_name
'Bret R. Van Ausdall'
'Jeremy L. Glass'
'Kelly M. Wiggins'
'Atta M. Aarif'
'Janis Louie'

_publ_section_title
;
A Systematic Investigation of Factors Influencing the Decarboxylation of
Imidazolium Carboxylates
;
_journal_name_full 'Journal of Organic Chemistry'
_journal_page_first 7935
_journal_page_last 7942
_journal_paper_doi 10.1021/jo901791k
_journal_volume 74
_journal_year 2009
_chemical_formula_moiety 'C20 H28 N2 O2'
_chemical_formula_sum 'C20 H28 N2 O2'
_chemical_formula_weight 328.44
_chemical_name_systematic
; 
 ? 
;
_space_group_IT_number 76
_symmetry_cell_setting tetragonal
_symmetry_space_group_name_Hall 'P 4w'
_symmetry_space_group_name_H-M 'P 41'
_atom_sites_solution_hydrogens geom
_atom_sites_solution_primary direct
_atom_sites_solution_secondary difmap
_audit_creation_method SHELXL-97
_cell_angle_alpha 90.00
_cell_angle_beta 90.00
_cell_angle_gamma 90.00
_cell_formula_units_Z 8
_cell_length_a 14.6394(4)
_cell_length_b 14.6394(4)
_cell_length_c 18.0698(4)
_cell_measurement_reflns_used 18477
_cell_measurement_temperature 150(1)
_cell_measurement_theta_max 27.485
_cell_measurement_theta_min 1.018
_cell_volume 3872.58(17)
_computing_cell_refinement DENZO-SMN
_computing_data_collection 'Nonius COLLECT'
_computing_data_reduction DENZO-SMN
_computing_molecular_graphics 'WinGX, Ortep3'
_computing_structure_refinement 'SHELXL-97 (Sheldrick, 1997)'
_computing_structure_solution SIR97
_diffrn_ambient_temperature 150(1)
_diffrn_measured_fraction_theta_full 0.999
_diffrn_measured_fraction_theta_max 0.999
_diffrn_measurement_device_type 'Nonius KappaCCD Diffractometer'
_diffrn_measurement_method 'Phi and Omega scan'
_diffrn_radiation_monochromator graphite
_diffrn_radiation_source 'fine-focus sealed tube'
_diffrn_radiation_type MoK\a
_diffrn_radiation_wavelength 0.71073
_diffrn_reflns_av_R_equivalents 0.0000
_diffrn_reflns_av_sigmaI/netI 0.0664
_diffrn_reflns_limit_h_max 19
_diffrn_reflns_limit_h_min -18
_diffrn_reflns_limit_k_max 13
_diffrn_reflns_limit_k_min -13
_diffrn_reflns_limit_l_max 21
_diffrn_reflns_limit_l_min -23
_diffrn_reflns_number 8513
_diffrn_reflns_theta_full 27.47
_diffrn_reflns_theta_max 27.47
_diffrn_reflns_theta_min 1.39
_exptl_absorpt_coefficient_mu 0.073
_exptl_absorpt_correction_T_max 0.9799
_exptl_absorpt_correction_T_min 0.9764
_exptl_absorpt_correction_type multi-scan
_exptl_absorpt_process_details 'DENZO-SMN (Otwinowski & Minor, 1997)'
_exptl_crystal_colour colorless
_exptl_crystal_density_diffrn 1.127
_exptl_crystal_density_method 'not measured'
_exptl_crystal_description prism
_exptl_crystal_F_000 1424
_exptl_crystal_size_max 0.33
_exptl_crystal_size_mid 0.30
_exptl_crystal_size_min 0.28
_refine_diff_density_max 0.179
_refine_diff_density_min -0.166
_refine_diff_density_rms 0.040
_refine_ls_abs_structure_details 'Flack H D (1983), Acta Cryst. A39, 876-881'
_refine_ls_abs_structure_Flack 2.3(17)
_refine_ls_extinction_coef 0.0086(7)
_refine_ls_extinction_expression Fc^*^=kFc[1+0.001xFc^2^\l^3^/sin(2\q)]^-1/4^
_refine_ls_extinction_method SHELXL
_refine_ls_goodness_of_fit_ref 1.071
_refine_ls_hydrogen_treatment constr
_refine_ls_matrix_type full
_refine_ls_number_parameters 435
_refine_ls_number_reflns 8487
_refine_ls_number_restraints 1
_refine_ls_restrained_S_all 1.071
_refine_ls_R_factor_all 0.0929
_refine_ls_R_factor_gt 0.0599
_refine_ls_shift/su_max 0.000
_refine_ls_shift/su_mean 0.000
_refine_ls_structure_factor_coef Fsqd
_refine_ls_weighting_details 'calc w=1/[\s^2^(Fo^2^)+(0.0389P)^2^+1.2414P] where P=(Fo^2^+2Fc^2^)/3'
_refine_ls_weighting_scheme calc
_refine_ls_wR_factor_gt 0.1188
_refine_ls_wR_factor_ref 0.1357
_reflns_number_gt 6405
_reflns_number_total 8487
_reflns_threshold_expression >2sigma(I)
_cod_data_source_file jo901791k_si_004.cif
_cod_data_source_block jl031
_cod_depositor_comments
;
The following automatic conversions were performed:
'_exptl_absorpt_correction_type' value 'Multi-scan' changed to
'multi-scan' according to
'/home/saulius/struct/CIF-dictionaries/cif_core.dic' dictionary named
'cif_core.dic' version 2.4.1 from 2010-06-29.

Automatic conversion script
Id: cif_fix_enum 1527 2010-12-29 10:47:43Z saulius 
;
_cod_original_sg_symbol_H-M P41
_cod_database_code 4024937

loop_
_symmetry_equiv_pos_as_xyz
'x, y, z'
'-x, -y, z+1/2'
'-y, x, z+1/4'
'y, -x, z+3/4'

loop_
_atom_site_label
_atom_site_type_symbol
_atom_site_fract_x
_atom_site_fract_y
_atom_site_fract_z
_atom_site_U_iso_or_equiv
_atom_site_adp_type
_atom_site_occupancy
_atom_site_symmetry_multiplicity
_atom_site_calc_flag
_atom_site_refinement_flags
_atom_site_disorder_assembly
_atom_site_disorder_group
O1 O 0.80937(19) 0.19968(17) 0.76045(14) 0.0528(6) Uani 1 1 d . . .
O2 O 0.6590(2) 0.1727(2) 0.75675(16) 0.0637(7) Uani 1 1 d . . .
N1 N 0.76792(18) 0.03843(17) 0.86662(14) 0.0328(6) Uani 1 1 d . . .
N3 N 0.7530(2) -0.02553(18) 0.75937(14) 0.0365(6) Uani 1 1 d . . .
C2 C 0.7553(2) 0.0557(2) 0.79448(16) 0.0330(7) Uani 1 1 d . . .
C4 C 0.7636(3) -0.0950(2) 0.81175(19) 0.0419(8) Uani 1 1 d . . .
H4 H 0.7638 -0.1588 0.8022 0.050 Uiso 1 1 calc R . .
C5 C 0.7734(2) -0.0548(2) 0.87817(18) 0.0396(8) Uani 1 1 d . . .
H5 H 0.7823 -0.0847 0.9243 0.048 Uiso 1 1 calc R . .
C6 C 0.7391(3) 0.1526(2) 0.76641(17) 0.0410(8) Uani 1 1 d . . .
C7 C 0.7779(2) 0.1088(2) 0.92299(16) 0.0345(7) Uani 1 1 d . . .
C8 C 0.8650(2) 0.1439(2) 0.93645(17) 0.0388(8) Uani 1 1 d . . .
C9 C 0.8719(3) 0.2119(2) 0.99001(18) 0.0449(9) Uani 1 1 d . . .
H9 H 0.9300 0.2379 1.0003 0.054 Uiso 1 1 calc R . .
C10 C 0.7969(3) 0.2424(2) 1.02830(17) 0.0440(8) Uani 1 1 d . . .
H10 H 0.8034 0.2891 1.0644 0.053 Uiso 1 1 calc R . .
C11 C 0.7116(2) 0.2050(2) 1.01422(18) 0.0423(8) Uani 1 1 d . . .
H11 H 0.6602 0.2254 1.0418 0.051 Uiso 1 1 calc R . .
C12 C 0.7001(2) 0.1382(2) 0.96040(18) 0.0389(8) Uani 1 1 d . . .
C13 C 0.9499(3) 0.1096(3) 0.8974(2) 0.0520(10) Uani 1 1 d . . .
H13 H 0.9300 0.0658 0.8581 0.062 Uiso 1 1 calc R . .
C14 C 1.0007(3) 0.1885(3) 0.8590(2) 0.0651(12) Uani 1 1 d . . .
H14A H 1.0552 0.1647 0.8341 0.098 Uiso 1 1 calc R . .
H14B H 1.0189 0.2340 0.8959 0.098 Uiso 1 1 calc R . .
H14C H 0.9603 0.2171 0.8224 0.098 Uiso 1 1 calc R . .
C15 C 1.0113(3) 0.0579(3) 0.9509(3) 0.0736(13) Uani 1 1 d . . .
H15A H 1.0658 0.0363 0.9246 0.110 Uiso 1 1 calc R . .
H15B H 0.9780 0.0054 0.9711 0.110 Uiso 1 1 calc R . .
H15C H 1.0297 0.0985 0.9913 0.110 Uiso 1 1 calc R . .
C16 C 0.6053(2) 0.1005(3) 0.9448(2) 0.0488(9) Uani 1 1 d . . .
H16 H 0.6106 0.0545 0.9041 0.059 Uiso 1 1 calc R . .
C17 C 0.5414(3) 0.1767(3) 0.9185(3) 0.0611(11) Uani 1 1 d . . .
H17A H 0.4807 0.1512 0.9087 0.092 Uiso 1 1 calc R . .
H17B H 0.5658 0.2039 0.8731 0.092 Uiso 1 1 calc R . .
H17C H 0.5368 0.2236 0.9570 0.092 Uiso 1 1 calc R . .
C18 C 0.5675(3) 0.0526(4) 1.0128(3) 0.0795(14) Uani 1 1 d . . .
H18A H 0.5065 0.0287 1.0018 0.119 Uiso 1 1 calc R . .
H18B H 0.5637 0.0962 1.0539 0.119 Uiso 1 1 calc R . .
H18C H 0.6080 0.0021 1.0265 0.119 Uiso 1 1 calc R . .
C19 C 0.7410(3) -0.0432(2) 0.67736(18) 0.0432(8) Uani 1 1 d . . .
C20 C 0.7767(4) 0.0364(3) 0.6336(2) 0.0835(17) Uani 1 1 d . . .
H20A H 0.8419 0.0445 0.6440 0.125 Uiso 1 1 calc R . .
H20B H 0.7435 0.0918 0.6477 0.125 Uiso 1 1 calc R . .
H20C H 0.7681 0.0247 0.5807 0.125 Uiso 1 1 calc R . .
C21 C 0.7983(4) -0.1273(3) 0.6584(2) 0.0743(14) Uani 1 1 d . . .
H21A H 0.8630 -0.1140 0.6672 0.111 Uiso 1 1 calc R . .
H21B H 0.7894 -0.1431 0.6062 0.111 Uiso 1 1 calc R . .
H21C H 0.7793 -0.1787 0.6895 0.111 Uiso 1 1 calc R . .
C22 C 0.6434(4) -0.0598(6) 0.6644(3) 0.126(3) Uani 1 1 d . . .
H22A H 0.6235 -0.1124 0.6937 0.190 Uiso 1 1 calc R . .
H22B H 0.6333 -0.0723 0.6117 0.190 Uiso 1 1 calc R . .
H22C H 0.6084 -0.0057 0.6790 0.190 Uiso 1 1 calc R . .
O1A O 0.30633(18) -0.3439(2) 1.00545(13) 0.0544(7) Uani 1 1 d . . .
O2A O 0.31239(17) -0.1940(2) 1.02987(15) 0.0564(7) Uani 1 1 d . . .
N1A N 0.46248(17) -0.26023(18) 0.91038(13) 0.0319(6) Uani 1 1 d . . .
N3A N 0.52205(17) -0.26157(18) 1.02017(13) 0.0329(6) Uani 1 1 d . . .
C2A C 0.4432(2) -0.2645(2) 0.98323(16) 0.0300(7) Uani 1 1 d . . .
C4A C 0.5931(2) -0.2538(2) 0.96890(17) 0.0394(8) Uani 1 1 d . . .
H4A H 0.6563 -0.2500 0.9803 0.047 Uiso 1 1 calc R . .
C5A C 0.5567(2) -0.2527(2) 0.90102(18) 0.0382(7) Uani 1 1 d . . .
H5A H 0.5888 -0.2478 0.8555 0.046 Uiso 1 1 calc R . .
C6A C 0.3432(2) -0.2680(3) 1.01019(17) 0.0402(8) Uani 1 1 d . . .
C7A C 0.3954(2) -0.2563(2) 0.85192(15) 0.0327(7) Uani 1 1 d . . .
C8A C 0.3647(2) -0.3378(2) 0.82040(16) 0.0362(7) Uani 1 1 d . . .
C9A C 0.3014(3) -0.3313(3) 0.76317(18) 0.0463(8) Uani 1 1 d . . .
H9A H 0.2790 -0.3854 0.7405 0.056 Uiso 1 1 calc R . .
C10A C 0.2709(3) -0.2476(3) 0.73902(18) 0.0485(9) Uani 1 1 d . . .
H10A H 0.2274 -0.2445 0.7001 0.058 Uiso 1 1 calc R . .
C11A C 0.3029(3) -0.1677(3) 0.77086(19) 0.0479(9) Uani 1 1 d . . .
H11A H 0.2815 -0.1105 0.7532 0.058 Uiso 1 1 calc R . .
C12A C 0.3658(2) -0.1705(2) 0.82827(17) 0.0392(8) Uani 1 1 d . . .
C13A C 0.3997(3) -0.4314(2) 0.84463(19) 0.0466(9) Uani 1 1 d . . .
H13A H 0.4413 -0.4222 0.8879 0.056 Uiso 1 1 calc R . .
C14A C 0.3207(3) -0.4925(3) 0.8696(2) 0.0625(11) Uani 1 1 d . . .
H14D H 0.2867 -0.4621 0.9093 0.094 Uiso 1 1 calc R . .
H14E H 0.3449 -0.5507 0.8877 0.094 Uiso 1 1 calc R . .
H14F H 0.2798 -0.5038 0.8276 0.094 Uiso 1 1 calc R . .
C15A C 0.4547(3) -0.4763(3) 0.7829(2) 0.0662(12) Uani 1 1 d . . .
H15D H 0.4768 -0.5360 0.7997 0.099 Uiso 1 1 calc R . .
H15E H 0.5068 -0.4374 0.7701 0.099 Uiso 1 1 calc R . .
H15F H 0.4157 -0.4844 0.7393 0.099 Uiso 1 1 calc R . .
C16A C 0.3995(3) -0.0822(2) 0.8618(2) 0.0482(9) Uani 1 1 d . . .
H16A H 0.4454 -0.0978 0.9008 0.058 Uiso 1 1 calc R . .
C17A C 0.3228(3) -0.0283(3) 0.8985(2) 0.0581(10) Uani 1 1 d . . .
H17D H 0.3475 0.0284 0.9192 0.087 Uiso 1 1 calc R . .
H17E H 0.2957 -0.0650 0.9381 0.087 Uiso 1 1 calc R . .
H17F H 0.2759 -0.0137 0.8616 0.087 Uiso 1 1 calc R . .
C18A C 0.4486(3) -0.0253(3) 0.8019(3) 0.0745(13) Uani 1 1 d . . .
H18D H 0.4706 0.0320 0.8236 0.112 Uiso 1 1 calc R . .
H18E H 0.4058 -0.0117 0.7616 0.112 Uiso 1 1 calc R . .
H18F H 0.5004 -0.0601 0.7823 0.112 Uiso 1 1 calc R . .
C19A C 0.5365(2) -0.2613(2) 1.10287(17) 0.0386(8) Uani 1 1 d . . .
C20A C 0.4571(3) -0.3079(3) 1.14195(18) 0.0490(9) Uani 1 1 d . . .
H20D H 0.4530 -0.3716 1.1255 0.074 Uiso 1 1 calc R . .
H20E H 0.4002 -0.2760 1.1300 0.074 Uiso 1 1 calc R . .
H20F H 0.4671 -0.3062 1.1956 0.074 Uiso 1 1 calc R . .
C21A C 0.6232(3) -0.3161(4) 1.1186(2) 0.0668(13) Uani 1 1 d . . .
H21D H 0.6147 -0.3793 1.1022 0.100 Uiso 1 1 calc R . .
H21E H 0.6359 -0.3152 1.1718 0.100 Uiso 1 1 calc R . .
H21F H 0.6747 -0.2888 1.0918 0.100 Uiso 1 1 calc R . .
C22A C 0.5455(5) -0.1633(3) 1.1266(2) 0.0849(17) Uani 1 1 d . . .
H22D H 0.5972 -0.1351 1.1008 0.127 Uiso 1 1 calc R . .
H22E H 0.5560 -0.1607 1.1802 0.127 Uiso 1 1 calc R . .
H22F H 0.4893 -0.1302 1.1145 0.127 Uiso 1 1 calc R . .

loop_
_atom_site_aniso_label
_atom_site_aniso_U_11
_atom_site_aniso_U_22
_atom_site_aniso_U_33
_atom_site_aniso_U_23
_atom_site_aniso_U_13
_atom_site_aniso_U_12
O1 0.0674(18) 0.0370(14) 0.0540(15) 0.0035(12) 0.0127(13) -0.0075(13)
O2 0.0638(19) 0.0589(18) 0.0684(18) 0.0109(14) -0.0061(15) 0.0166(15)
N1 0.0381(15) 0.0286(14) 0.0318(13) -0.0010(11) 0.0003(11) -0.0015(11)
N3 0.0486(16) 0.0311(14) 0.0297(13) -0.0010(11) -0.0025(12) -0.0021(12)
C2 0.0395(18) 0.0280(16) 0.0316(16) 0.0000(12) 0.0008(13) 0.0019(14)
C4 0.054(2) 0.0294(17) 0.0426(18) 0.0008(14) -0.0031(16) 0.0011(16)
C5 0.054(2) 0.0316(18) 0.0332(17) 0.0044(14) -0.0023(14) 0.0019(15)
C6 0.061(2) 0.0350(18) 0.0273(16) -0.0019(14) 0.0022(16) 0.0053(17)
C7 0.048(2) 0.0285(16) 0.0269(15) 0.0006(13) 0.0014(13) -0.0020(14)
C8 0.0409(19) 0.043(2) 0.0324(16) -0.0027(14) 0.0053(14) -0.0029(15)
C9 0.054(2) 0.048(2) 0.0324(17) -0.0040(15) -0.0008(15) -0.0117(17)
C10 0.068(2) 0.0318(18) 0.0324(17) -0.0031(14) 0.0023(16) -0.0022(18)
C11 0.051(2) 0.0384(19) 0.0372(17) -0.0001(15) 0.0112(16) 0.0085(16)
C12 0.0432(19) 0.0344(18) 0.0391(18) 0.0032(14) 0.0056(14) 0.0010(15)
C13 0.045(2) 0.065(3) 0.046(2) -0.0152(18) 0.0065(17) -0.0095(19)
C14 0.055(3) 0.090(3) 0.050(2) -0.012(2) 0.0146(19) -0.021(2)
C15 0.061(3) 0.080(3) 0.080(3) -0.004(3) 0.008(2) 0.010(3)
C16 0.044(2) 0.041(2) 0.061(2) -0.0026(18) 0.0076(18) -0.0003(17)
C17 0.046(2) 0.059(3) 0.078(3) -0.011(2) -0.003(2) 0.005(2)
C18 0.061(3) 0.086(3) 0.092(3) 0.032(3) 0.001(3) -0.027(3)
C19 0.058(2) 0.040(2) 0.0309(17) -0.0015(14) -0.0026(15) -0.0026(17)
C20 0.169(6) 0.051(3) 0.030(2) 0.0013(17) 0.001(3) -0.004(3)
C21 0.126(4) 0.055(3) 0.041(2) -0.0040(19) 0.014(2) 0.014(3)
C22 0.065(3) 0.271(10) 0.044(2) -0.028(4) -0.009(2) -0.040(4)
O1A 0.0487(15) 0.0725(19) 0.0421(13) 0.0060(13) 0.0000(12) -0.0249(14)
O2A 0.0436(15) 0.0702(19) 0.0554(16) -0.0010(14) 0.0068(12) 0.0133(14)
N1A 0.0301(14) 0.0381(15) 0.0274(13) -0.0024(11) 0.0018(10) -0.0004(11)
N3A 0.0287(13) 0.0383(15) 0.0318(13) 0.0006(11) -0.0016(11) 0.0005(11)
C2A 0.0309(17) 0.0314(17) 0.0278(14) 0.0001(12) -0.0021(12) 0.0009(13)
C4A 0.0272(17) 0.051(2) 0.0399(18) -0.0025(15) 0.0033(14) 0.0001(16)
C5A 0.0302(17) 0.051(2) 0.0339(16) -0.0030(15) 0.0012(13) -0.0019(15)
C6A 0.0292(17) 0.062(2) 0.0298(16) 0.0017(16) -0.0006(14) -0.0012(17)
C7A 0.0279(16) 0.0446(19) 0.0256(14) 0.0024(13) -0.0013(12) -0.0020(14)
C8A 0.0338(17) 0.048(2) 0.0271(15) -0.0003(14) 0.0005(13) -0.0011(15)
C9A 0.047(2) 0.059(2) 0.0328(16) -0.0079(16) -0.0056(15) -0.0074(18)
C10A 0.050(2) 0.066(3) 0.0295(16) 0.0016(16) -0.0087(15) 0.0055(19)
C11A 0.050(2) 0.054(2) 0.0397(18) 0.0112(17) -0.0041(16) 0.0085(18)
C12A 0.0379(18) 0.048(2) 0.0322(16) 0.0056(14) -0.0003(14) -0.0005(15)
C13A 0.055(2) 0.042(2) 0.0424(18) -0.0040(15) -0.0070(16) -0.0070(17)
C14A 0.076(3) 0.053(2) 0.059(2) 0.0056(19) -0.018(2) -0.015(2)
C15A 0.081(3) 0.057(3) 0.061(2) -0.011(2) -0.009(2) 0.021(2)
C16A 0.052(2) 0.043(2) 0.0494(19) 0.0003(17) -0.0090(17) 0.0009(17)
C17A 0.065(3) 0.048(2) 0.061(2) 0.0001(19) -0.003(2) 0.005(2)
C18A 0.074(3) 0.063(3) 0.087(3) -0.001(2) 0.015(3) -0.018(2)
C19A 0.041(2) 0.048(2) 0.0262(16) 0.0006(14) -0.0089(13) -0.0018(16)
C20A 0.047(2) 0.069(3) 0.0306(16) 0.0018(17) -0.0021(15) 0.0042(19)
C21A 0.041(2) 0.106(4) 0.053(2) 0.024(2) -0.0060(18) 0.010(2)
C22A 0.161(5) 0.058(3) 0.036(2) -0.0054(19) -0.015(3) -0.025(3)

loop_
_atom_type_symbol
_atom_type_description
_atom_type_scat_dispersion_real
_atom_type_scat_dispersion_imag
_atom_type_scat_source
C C 0.0033 0.0016 'International Tables Vol C Tables 4.2.6.8 and 6.1.1.4'
H H 0.0000 0.0000 'International Tables Vol C Tables 4.2.6.8 and 6.1.1.4'
N N 0.0061 0.0033 'International Tables Vol C Tables 4.2.6.8 and 6.1.1.4'
O O 0.0106 0.0060 'International Tables Vol C Tables 4.2.6.8 and 6.1.1.4'

loop_
_geom_angle_atom_site_label_1
_geom_angle_atom_site_label_2
_geom_angle_atom_site_label_3
_geom_angle
_geom_angle_site_symmetry_1
_geom_angle_site_symmetry_3
_geom_angle_publ_flag
C2 N1 C5 109.9(3) . . ?
C2 N1 C7 124.1(3) . . ?
C5 N1 C7 126.0(3) . . ?
C2 N3 C4 108.7(3) . . ?
C2 N3 C19 127.9(3) . . ?
C4 N3 C19 123.4(3) . . ?
N1 C2 N3 107.2(3) . . ?
N1 C2 C6 121.3(3) . . ?
N3 C2 C6 131.3(3) . . ?
C5 C4 N3 107.3(3) . . ?
C5 C4 H4 126.3 . . ?
N3 C4 H4 126.3 . . ?
C4 C5 N1 106.9(3) . . ?
C4 C5 H5 126.5 . . ?
N1 C5 H5 126.5 . . ?
O2 C6 O1 130.4(4) . . ?
O2 C6 C2 114.9(3) . . ?
O1 C6 C2 114.6(3) . . ?
C12 C7 C8 123.3(3) . . ?
C12 C7 N1 118.4(3) . . ?
C8 C7 N1 118.2(3) . . ?
C9 C8 C7 116.8(3) . . ?
C9 C8 C13 120.1(3) . . ?
C7 C8 C13 123.2(3) . . ?
C10 C9 C8 121.6(3) . . ?
C10 C9 H9 119.2 . . ?
C8 C9 H9 119.2 . . ?
C9 C10 C11 120.0(3) . . ?
C9 C10 H10 120.0 . . ?
C11 C10 H10 120.0 . . ?
C10 C11 C12 121.0(3) . . ?
C10 C11 H11 119.5 . . ?
C12 C11 H11 119.5 . . ?
C11 C12 C7 117.3(3) . . ?
C11 C12 C16 119.7(3) . . ?
C7 C12 C16 123.0(3) . . ?
C8 C13 C15 110.7(3) . . ?
C8 C13 C14 111.0(3) . . ?
C15 C13 C14 112.0(3) . . ?
C8 C13 H13 107.7 . . ?
C15 C13 H13 107.7 . . ?
C14 C13 H13 107.7 . . ?
C13 C14 H14A 109.5 . . ?
C13 C14 H14B 109.5 . . ?
H14A C14 H14B 109.5 . . ?
C13 C14 H14C 109.5 . . ?
H14A C14 H14C 109.5 . . ?
H14B C14 H14C 109.5 . . ?
C13 C15 H15A 109.5 . . ?
C13 C15 H15B 109.5 . . ?
H15A C15 H15B 109.5 . . ?
C13 C15 H15C 109.5 . . ?
H15A C15 H15C 109.5 . . ?
H15B C15 H15C 109.5 . . ?
C18 C16 C12 110.5(3) . . ?
C18 C16 C17 111.4(3) . . ?
C12 C16 C17 110.6(3) . . ?
C18 C16 H16 108.1 . . ?
C12 C16 H16 108.1 . . ?
C17 C16 H16 108.1 . . ?
C16 C17 H17A 109.5 . . ?
C16 C17 H17B 109.5 . . ?
H17A C17 H17B 109.5 . . ?
C16 C17 H17C 109.5 . . ?
H17A C17 H17C 109.5 . . ?
H17B C17 H17C 109.5 . . ?
C16 C18 H18A 109.5 . . ?
C16 C18 H18B 109.5 . . ?
H18A C18 H18B 109.5 . . ?
C16 C18 H18C 109.5 . . ?
H18A C18 H18C 109.5 . . ?
H18B C18 H18C 109.5 . . ?
C22 C19 C20 112.5(4) . . ?
C22 C19 N3 107.3(3) . . ?
C20 C19 N3 110.0(3) . . ?
C22 C19 C21 111.4(4) . . ?
C20 C19 C21 108.4(4) . . ?
N3 C19 C21 107.1(3) . . ?
C19 C20 H20A 109.5 . . ?
C19 C20 H20B 109.5 . . ?
H20A C20 H20B 109.5 . . ?
C19 C20 H20C 109.5 . . ?
H20A C20 H20C 109.5 . . ?
H20B C20 H20C 109.5 . . ?
C19 C21 H21A 109.5 . . ?
C19 C21 H21B 109.5 . . ?
H21A C21 H21B 109.5 . . ?
C19 C21 H21C 109.5 . . ?
H21A C21 H21C 109.5 . . ?
H21B C21 H21C 109.5 . . ?
C19 C22 H22A 109.5 . . ?
C19 C22 H22B 109.5 . . ?
H22A C22 H22B 109.5 . . ?
C19 C22 H22C 109.5 . . ?
H22A C22 H22C 109.5 . . ?
H22B C22 H22C 109.5 . . ?
C2A N1A C5A 109.2(3) . . ?
C2A N1A C7A 125.1(2) . . ?
C5A N1A C7A 125.6(2) . . ?
C2A N3A C4A 108.3(2) . . ?
C2A N3A C19A 128.1(3) . . ?
C4A N3A C19A 123.5(3) . . ?
N3A C2A N1A 107.9(3) . . ?
N3A C2A C6A 131.6(3) . . ?
N1A C2A C6A 120.5(3) . . ?
C5A C4A N3A 108.2(3) . . ?
C5A C4A H4A 125.9 . . ?
N3A C4A H4A 125.9 . . ?
C4A C5A N1A 106.4(3) . . ?
C4A C5A H5A 126.8 . . ?
N1A C5A H5A 126.8 . . ?
O2A C6A O1A 130.8(3) . . ?
O2A C6A C2A 114.2(3) . . ?
O1A C6A C2A 114.9(3) . . ?
C12A C7A C8A 123.0(3) . . ?
C12A C7A N1A 118.1(3) . . ?
C8A C7A N1A 118.9(3) . . ?
C9A C8A C7A 117.3(3) . . ?
C9A C8A C13A 119.9(3) . . ?
C7A C8A C13A 122.8(3) . . ?
C10A C9A C8A 120.8(3) . . ?
C10A C9A H9A 119.6 . . ?
C8A C9A H9A 119.6 . . ?
C9A C10A C11A 120.7(3) . . ?
C9A C10A H10A 119.6 . . ?
C11A C10A H10A 119.6 . . ?
C10A C11A C12A 120.7(3) . . ?
C10A C11A H11A 119.6 . . ?
C12A C11A H11A 119.6 . . ?
C11A C12A C7A 117.4(3) . . ?
C11A C12A C16A 119.5(3) . . ?
C7A C12A C16A 123.1(3) . . ?
C15A C13A C8A 110.8(3) . . ?
C15A C13A C14A 111.2(3) . . ?
C8A C13A C14A 110.8(3) . . ?
C15A C13A H13A 108.0 . . ?
C8A C13A H13A 108.0 . . ?
C14A C13A H13A 108.0 . . ?
C13A C14A H14D 109.5 . . ?
C13A C14A H14E 109.5 . . ?
H14D C14A H14E 109.5 . . ?
C13A C14A H14F 109.5 . . ?
H14D C14A H14F 109.5 . . ?
H14E C14A H14F 109.5 . . ?
C13A C15A H15D 109.5 . . ?
C13A C15A H15E 109.5 . . ?
H15D C15A H15E 109.5 . . ?
C13A C15A H15F 109.5 . . ?
H15D C15A H15F 109.5 . . ?
H15E C15A H15F 109.5 . . ?
C12A C16A C17A 112.1(3) . . ?
C12A C16A C18A 109.4(3) . . ?
C17A C16A C18A 111.7(3) . . ?
C12A C16A H16A 107.8 . . ?
C17A C16A H16A 107.8 . . ?
C18A C16A H16A 107.8 . . ?
C16A C17A H17D 109.5 . . ?
C16A C17A H17E 109.5 . . ?
H17D C17A H17E 109.5 . . ?
C16A C17A H17F 109.5 . . ?
H17D C17A H17F 109.5 . . ?
H17E C17A H17F 109.5 . . ?
C16A C18A H18D 109.5 . . ?
C16A C18A H18E 109.5 . . ?
H18D C18A H18E 109.5 . . ?
C16A C18A H18F 109.5 . . ?
H18D C18A H18F 109.5 . . ?
H18E C18A H18F 109.5 . . ?
C22A C19A N3A 107.3(3) . . ?
C22A C19A C20A 111.3(4) . . ?
N3A C19A C20A 110.6(3) . . ?
C22A C19A C21A 112.0(4) . . ?
N3A C19A C21A 107.4(3) . . ?
C20A C19A C21A 108.2(3) . . ?
C19A C20A H20D 109.5 . . ?
C19A C20A H20E 109.5 . . ?
H20D C20A H20E 109.5 . . ?
C19A C20A H20F 109.5 . . ?
H20D C20A H20F 109.5 . . ?
H20E C20A H20F 109.5 . . ?
C19A C21A H21D 109.5 . . ?
C19A C21A H21E 109.5 . . ?
H21D C21A H21E 109.5 . . ?
C19A C21A H21F 109.5 . . ?
H21D C21A H21F 109.5 . . ?
H21E C21A H21F 109.5 . . ?
C19A C22A H22D 109.5 . . ?
C19A C22A H22E 109.5 . . ?
H22D C22A H22E 109.5 . . ?
C19A C22A H22F 109.5 . . ?
H22D C22A H22F 109.5 . . ?
H22E C22A H22F 109.5 . . ?

loop_
_geom_bond_atom_site_label_1
_geom_bond_atom_site_label_2
_geom_bond_distance
_geom_bond_site_symmetry_2
_geom_bond_publ_flag
O1 C6 1.242(4) . ?
O2 C6 1.223(5) . ?
N1 C2 1.340(4) . ?
N1 C5 1.382(4) . ?
N1 C7 1.456(4) . ?
N3 C2 1.348(4) . ?
N3 C4 1.398(4) . ?
N3 C19 1.515(4) . ?
C2 C6 1.525(5) . ?
C4 C5 1.345(5) . ?
C4 H4 0.9500 . ?
C5 H5 0.9500 . ?
C7 C12 1.392(5) . ?
C7 C8 1.396(5) . ?
C8 C9 1.393(5) . ?
C8 C13 1.515(5) . ?
C9 C10 1.373(5) . ?
C9 H9 0.9500 . ?
C10 C11 1.387(5) . ?
C10 H10 0.9500 . ?
C11 C12 1.390(5) . ?
C11 H11 0.9500 . ?
C12 C16 1.520(5) . ?
C13 C15 1.522(6) . ?
C13 C14 1.539(6) . ?
C13 H13 1.0000 . ?
C14 H14A 0.9800 . ?
C14 H14B 0.9800 . ?
C14 H14C 0.9800 . ?
C15 H15A 0.9800 . ?
C15 H15B 0.9800 . ?
C15 H15C 0.9800 . ?
C16 C18 1.520(6) . ?
C16 C17 1.530(6) . ?
C16 H16 1.0000 . ?
C17 H17A 0.9800 . ?
C17 H17B 0.9800 . ?
C17 H17C 0.9800 . ?
C18 H18A 0.9800 . ?
C18 H18B 0.9800 . ?
C18 H18C 0.9800 . ?
C19 C22 1.468(6) . ?
C19 C20 1.502(6) . ?
C19 C21 1.529(6) . ?
C20 H20A 0.9800 . ?
C20 H20B 0.9800 . ?
C20 H20C 0.9800 . ?
C21 H21A 0.9800 . ?
C21 H21B 0.9800 . ?
C21 H21C 0.9800 . ?
C22 H22A 0.9800 . ?
C22 H22B 0.9800 . ?
C22 H22C 0.9800 . ?
O1A C6A 1.238(4) . ?
O2A C6A 1.227(4) . ?
N1A C2A 1.348(4) . ?
N1A C5A 1.395(4) . ?
N1A C7A 1.444(4) . ?
N3A C2A 1.334(4) . ?
N3A C4A 1.398(4) . ?
N3A C19A 1.509(4) . ?
C2A C6A 1.545(4) . ?
C4A C5A 1.337(5) . ?
C4A H4A 0.9500 . ?
C5A H5A 0.9500 . ?
C7A C12A 1.396(5) . ?
C7A C8A 1.396(5) . ?
C8A C9A 1.392(5) . ?
C8A C13A 1.526(5) . ?
C9A C10A 1.376(5) . ?
C9A H9A 0.9500 . ?
C10A C11A 1.384(5) . ?
C10A H10A 0.9500 . ?
C11A C12A 1.388(5) . ?
C11A H11A 0.9500 . ?
C12A C16A 1.510(5) . ?
C13A C15A 1.525(5) . ?
C13A C14A 1.530(5) . ?
C13A H13A 1.0000 . ?
C14A H14D 0.9800 . ?
C14A H14E 0.9800 . ?
C14A H14F 0.9800 . ?
C15A H15D 0.9800 . ?
C15A H15E 0.9800 . ?
C15A H15F 0.9800 . ?
C16A C17A 1.524(6) . ?
C16A C18A 1.543(6) . ?
C16A H16A 1.0000 . ?
C17A H17D 0.9800 . ?
C17A H17E 0.9800 . ?
C17A H17F 0.9800 . ?
C18A H18D 0.9800 . ?
C18A H18E 0.9800 . ?
C18A H18F 0.9800 . ?
C19A C22A 1.503(5) . ?
C19A C20A 1.521(5) . ?
C19A C21A 1.529(5) . ?
C20A H20D 0.9800 . ?
C20A H20E 0.9800 . ?
C20A H20F 0.9800 . ?
C21A H21D 0.9800 . ?
C21A H21E 0.9800 . ?
C21A H21F 0.9800 . ?
C22A H22D 0.9800 . ?
C22A H22E 0.9800 . ?
C22A H22F 0.9800 . ?

loop_
_geom_torsion_atom_site_label_1
_geom_torsion_atom_site_label_2
_geom_torsion_atom_site_label_3
_geom_torsion_atom_site_label_4
_geom_torsion
_geom_torsion_site_symmetry_1
_geom_torsion_site_symmetry_2
_geom_torsion_site_symmetry_3
_geom_torsion_site_symmetry_4
_geom_torsion_publ_flag
C5 N1 C2 N3 -0.2(4) . . . . ?
C7 N1 C2 N3 177.5(3) . . . . ?
C5 N1 C2 C6 175.0(3) . . . . ?
C7 N1 C2 C6 -7.3(5) . . . . ?
C4 N3 C2 N1 0.6(4) . . . . ?
C19 N3 C2 N1 -179.5(3) . . . . ?
C4 N3 C2 C6 -174.0(4) . . . . ?
C19 N3 C2 C6 6.0(6) . . . . ?
C2 N3 C4 C5 -0.7(4) . . . . ?
C19 N3 C4 C5 179.3(3) . . . . ?
N3 C4 C5 N1 0.6(4) . . . . ?
C2 N1 C5 C4 -0.2(4) . . . . ?
C7 N1 C5 C4 -177.9(3) . . . . ?
N1 C2 C6 O2 -97.2(4) . . . . ?
N3 C2 C6 O2 76.7(5) . . . . ?
N1 C2 C6 O1 79.5(4) . . . . ?
N3 C2 C6 O1 -106.6(4) . . . . ?
C2 N1 C7 C12 92.7(4) . . . . ?
C5 N1 C7 C12 -89.9(4) . . . . ?
C2 N1 C7 C8 -86.9(4) . . . . ?
C5 N1 C7 C8 90.5(4) . . . . ?
C12 C7 C8 C9 -0.4(5) . . . . ?
N1 C7 C8 C9 179.2(3) . . . . ?
C12 C7 C8 C13 178.0(3) . . . . ?
N1 C7 C8 C13 -2.4(5) . . . . ?
C7 C8 C9 C10 0.7(5) . . . . ?
C13 C8 C9 C10 -177.8(3) . . . . ?
C8 C9 C10 C11 0.3(5) . . . . ?
C9 C10 C11 C12 -1.5(5) . . . . ?
C10 C11 C12 C7 1.7(5) . . . . ?
C10 C11 C12 C16 -178.3(3) . . . . ?
C8 C7 C12 C11 -0.8(5) . . . . ?
N1 C7 C12 C11 179.6(3) . . . . ?
C8 C7 C12 C16 179.2(3) . . . . ?
N1 C7 C12 C16 -0.4(5) . . . . ?
C9 C8 C13 C15 67.8(5) . . . . ?
C7 C8 C13 C15 -110.5(4) . . . . ?
C9 C8 C13 C14 -57.2(4) . . . . ?
C7 C8 C13 C14 124.5(4) . . . . ?
C11 C12 C16 C18 -62.9(5) . . . . ?
C7 C12 C16 C18 117.1(4) . . . . ?
C11 C12 C16 C17 60.8(4) . . . . ?
C7 C12 C16 C17 -119.2(4) . . . . ?
C2 N3 C19 C22 -94.8(5) . . . . ?
C4 N3 C19 C22 85.1(5) . . . . ?
C2 N3 C19 C20 27.9(5) . . . . ?
C4 N3 C19 C20 -152.2(4) . . . . ?
C2 N3 C19 C21 145.5(4) . . . . ?
C4 N3 C19 C21 -34.6(5) . . . . ?
C4A N3A C2A N1A 0.9(3) . . . . ?
C19A N3A C2A N1A 177.9(3) . . . . ?
C4A N3A C2A C6A -176.6(3) . . . . ?
C19A N3A C2A C6A 0.3(5) . . . . ?
C5A N1A C2A N3A -1.1(4) . . . . ?
C7A N1A C2A N3A -176.3(3) . . . . ?
C5A N1A C2A C6A 176.8(3) . . . . ?
C7A N1A C2A C6A 1.6(5) . . . . ?
C2A N3A C4A C5A -0.4(4) . . . . ?
C19A N3A C4A C5A -177.5(3) . . . . ?
N3A C4A C5A N1A -0.2(4) . . . . ?
C2A N1A C5A C4A 0.8(4) . . . . ?
C7A N1A C5A C4A 176.0(3) . . . . ?
N3A C2A C6A O2A 79.2(4) . . . . ?
N1A C2A C6A O2A -98.1(4) . . . . ?
N3A C2A C6A O1A -103.7(4) . . . . ?
N1A C2A C6A O1A 79.0(4) . . . . ?
C2A N1A C7A C12A 90.5(4) . . . . ?
C5A N1A C7A C12A -84.0(4) . . . . ?
C2A N1A C7A C8A -91.1(4) . . . . ?
C5A N1A C7A C8A 94.5(4) . . . . ?
C12A C7A C8A C9A -0.4(5) . . . . ?
N1A C7A C8A C9A -178.7(3) . . . . ?
C12A C7A C8A C13A 177.8(3) . . . . ?
N1A C7A C8A C13A -0.5(4) . . . . ?
C7A C8A C9A C10A 0.1(5) . . . . ?
C13A C8A C9A C10A -178.1(3) . . . . ?
C8A C9A C10A C11A 0.4(6) . . . . ?
C9A C10A C11A C12A -0.6(6) . . . . ?
C10A C11A C12A C7A 0.3(5) . . . . ?
C10A C11A C12A C16A 179.9(3) . . . . ?
C8A C7A C12A C11A 0.2(5) . . . . ?
N1A C7A C12A C11A 178.5(3) . . . . ?
C8A C7A C12A C16A -179.4(3) . . . . ?
N1A C7A C12A C16A -1.1(5) . . . . ?
C9A C8A C13A C15A 65.3(4) . . . . ?
C7A C8A C13A C15A -112.9(4) . . . . ?
C9A C8A C13A C14A -58.7(4) . . . . ?
C7A C8A C13A C14A 123.2(3) . . . . ?
C11A C12A C16A C17A 63.2(4) . . . . ?
C7A C12A C16A C17A -117.3(4) . . . . ?
C11A C12A C16A C18A -61.3(5) . . . . ?
C7A C12A C16A C18A 118.3(4) . . . . ?
C2A N3A C19A C22A -95.1(4) . . . . ?
C4A N3A C19A C22A 81.4(4) . . . . ?
C2A N3A C19A C20A 26.5(5) . . . . ?
C4A N3A C19A C20A -157.0(3) . . . . ?
C2A N3A C19A C21A 144.4(3) . . . . ?
C4A N3A C19A C21A -39.1(4) . . . . ?
